data_4345864
loop_
_publ_author_name
'Peng, Yan'
'Mereacre, Valeriu'
'Anson, Christopher E.'
'Zhang, Yiquan'
'Bodenstein, Tilmann'
'Fink, Karin'
'Powell, Annie K.'

_publ_section_title
;
 Field-Induced Co(II) Single-Ion Magnets with mer-Directing Ligands but
 Ambiguous Coordination Geometry.
;
_journal_issue 11
_journal_name_full 'Inorganic chemistry'
_journal_page_first 6056
_journal_page_last 6066
_journal_paper_doi 10.1021/acs.inorgchem.6b02743
_journal_volume 56
_journal_year 2017
_chemical_formula_moiety 'C26 H22 Co N8 O4'
_chemical_formula_sum 'C26 H22 Co N8 O4'
_chemical_formula_weight 569.44
_space_group_crystal_system monoclinic
_space_group_IT_number 14
_space_group_name_Hall '-P 2ybc'
_space_group_name_H-M_alt 'P 1 21/c 1'
_symmetry_space_group_name_Hall '-P 2ybc'
_symmetry_space_group_name_H-M 'P 1 21/c 1'
_atom_sites_solution_hydrogens mixed
_atom_sites_solution_primary direct
_atom_sites_solution_secondary difmap
_audit_creation_method SHELXL-2014/7
_cell_angle_alpha 90
_cell_angle_beta 100.235(14)
_cell_angle_gamma 90
_cell_formula_units_Z 4
_cell_length_a 20.027(3)
_cell_length_b 14.0260(18)
_cell_length_c 8.9926(16)
_cell_measurement_reflns_used 4102
_cell_measurement_temperature 150(2)
_cell_measurement_theta_max 23.27
_cell_measurement_theta_min 2.07
_cell_volume 2485.8(7)
_computing_cell_refinement 'X-Area 1.38 (Stoe & Cie GmbH, 2006)'
_computing_data_collection 'WinXpose 1.6.8 (Stoe & Cie GmbH, 2004)'
_computing_data_reduction 'X-Area 1.38 (Stoe & Cie GmbH, 2006)'
_computing_molecular_graphics 'Diamond 2.1 (Crystal Impact, 1998)'
_computing_publication_material 'SHELXL-2014 (Sheldrick, 2014)'
_computing_structure_refinement 'SHELXL-2014 (Sheldrick, 2014)'
_computing_structure_solution 'SHELXT (Sheldrick, 2014)'
_diffrn_ambient_temperature 150(2)
_diffrn_detector_area_resol_mean 6.667
_diffrn_measured_fraction_theta_full 0.999
_diffrn_measured_fraction_theta_max 0.999
_diffrn_measurement_device_type 'Stoe IPDS II'
_diffrn_measurement_method 'area detector, \w-scans'
_diffrn_radiation_monochromator graphite
_diffrn_radiation_type MoK\a
_diffrn_radiation_wavelength 0.71073
_diffrn_reflns_av_R_equivalents 0.0894
_diffrn_reflns_av_unetI/netI 0.1070
_diffrn_reflns_Laue_measured_fraction_full 0.999
_diffrn_reflns_Laue_measured_fraction_max 0.999
_diffrn_reflns_limit_h_max 20
_diffrn_reflns_limit_h_min -21
_diffrn_reflns_limit_k_max 14
_diffrn_reflns_limit_k_min -14
_diffrn_reflns_limit_l_max 9
_diffrn_reflns_limit_l_min -9
_diffrn_reflns_number 15181
_diffrn_reflns_point_group_measured_fraction_full 0.999
_diffrn_reflns_point_group_measured_fraction_max 0.999
_diffrn_reflns_theta_full 21.966
_diffrn_reflns_theta_max 21.966
_diffrn_reflns_theta_min 1.782
_diffrn_source 'fine-focus sealed tube'
_exptl_absorpt_coefficient_mu 0.742
_exptl_absorpt_correction_type none
_exptl_crystal_colour brown
_exptl_crystal_density_diffrn 1.522
_exptl_crystal_description block
_exptl_crystal_F_000 1172
_exptl_crystal_size_max 0.160
_exptl_crystal_size_mid 0.140
_exptl_crystal_size_min 0.120
_refine_diff_density_max 0.246
_refine_diff_density_min -0.394
_refine_diff_density_rms 0.054
_refine_ls_extinction_method none
_refine_ls_goodness_of_fit_ref 0.846
_refine_ls_hydrogen_treatment mixed
_refine_ls_matrix_type full
_refine_ls_number_parameters 358
_refine_ls_number_reflns 3038
_refine_ls_number_restraints 2
_refine_ls_restrained_S_all 0.846
_refine_ls_R_factor_all 0.0858
_refine_ls_R_factor_gt 0.0405
_refine_ls_shift/su_max 0.000
_refine_ls_shift/su_mean 0.000
_refine_ls_structure_factor_coef Fsqd
_refine_ls_weighting_details 'w=1/[\s^2^(Fo^2^)+(0.0260P)^2^] where P=(Fo^2^+2Fc^2^)/3'
_refine_ls_weighting_scheme calc
_refine_ls_wR_factor_gt 0.0707
_refine_ls_wR_factor_ref 0.0776
_reflns_Friedel_coverage 0.000
_reflns_number_gt 1797
_reflns_number_total 3038
_reflns_threshold_expression 'I > 2\s(I)'
_cod_data_source_file ic6b02743_si_003.cif
_cod_data_source_block pcopy
_cod_depositor_comments 'Adding full bibliography for 4345864--4345865.cif.'
_cod_database_code 4345864
_shelx_shelxl_version_number 2014/7
_shelx_space_group_comment
;
The symmetry employed for this shelxl refinement is uniquely defined
by the following loop, which should always be used as a source of
symmetry information in preference to the above space-group names.
They are only intended as comments.
;
_shelx_estimated_absorpt_t_min 0.891
_shelx_estimated_absorpt_t_max 0.916

loop_
_space_group_symop_operation_xyz
'x, y, z'
'-x, y+1/2, -z+1/2'
'-x, -y, -z'
'x, -y-1/2, z-1/2'

loop_
_atom_site_label
_atom_site_type_symbol
_atom_site_fract_x
_atom_site_fract_y
_atom_site_fract_z
_atom_site_U_iso_or_equiv
_atom_site_adp_type
_atom_site_occupancy
_atom_site_site_symmetry_order
_atom_site_calc_flag
_atom_site_refinement_flags_posn
_atom_site_refinement_flags_adp
Co1 Co 0.25201(4) 0.51619(4) 0.30085(7) 0.0347(2) Uani 1 1 d . .
N1 N 0.2355(2) 0.3672(3) 0.2310(4) 0.0337(10) Uani 1 1 d . .
C1 C 0.1865(3) 0.3278(4) 0.1259(6) 0.0411(14) Uani 1 1 d . .
C7 C 0.1369(3) 0.3983(4) 0.0477(7) 0.0565(16) Uani 1 1 d . .
H7A H 0.1207 0.4390 0.1238 0.068 Uiso 1 1 calc R U
H7B H 0.1598 0.4399 -0.0168 0.068 Uiso 1 1 calc R U
O1 O 0.0806(2) 0.3531(3) -0.0431(4) 0.0614(11) Uani 1 1 d D .
H1 H 0.062(3) 0.395(4) -0.115(6) 0.092 Uiso 1 1 d D U
C2 C 0.1843(3) 0.2315(4) 0.0936(6) 0.0501(15) Uani 1 1 d . .
H2A H 0.1484 0.2062 0.0209 0.060 Uiso 1 1 calc R U
C3 C 0.2344(3) 0.1724(4) 0.1671(6) 0.0497(16) Uani 1 1 d . .
H3A H 0.2341 0.1063 0.1438 0.060 Uiso 1 1 calc R U
C4 C 0.2855(3) 0.2107(4) 0.2762(6) 0.0506(15) Uani 1 1 d . .
H4A H 0.3204 0.1711 0.3287 0.061 Uiso 1 1 calc R U
C5 C 0.2844(3) 0.3074(4) 0.3067(6) 0.0395(13) Uani 1 1 d . .
C6 C 0.3373(3) 0.3547(4) 0.4118(5) 0.0403(14) Uani 1 1 d . .
H6A H 0.3735 0.3200 0.4702 0.048 Uiso 1 1 calc R U
N2 N 0.3329(2) 0.4436(3) 0.4219(4) 0.0372(10) Uani 1 1 d . .
N3 N 0.38332(19) 0.4954(3) 0.5140(4) 0.0426(10) Uani 1 1 d . .
C8 C 0.3697(3) 0.5867(4) 0.4916(5) 0.0371(13) Uani 1 1 d . .
O2 O 0.31830(19) 0.6225(2) 0.4030(4) 0.0465(10) Uani 1 1 d . .
C9 C 0.4174(3) 0.6552(3) 0.5805(5) 0.0390(13) Uani 1 1 d . .
C10 C 0.4691(3) 0.6236(4) 0.6947(6) 0.0578(16) Uani 1 1 d . .
H10A H 0.4737 0.5571 0.7132 0.069 Uiso 1 1 calc R U
N7 N 0.5133(3) 0.6840(4) 0.7807(6) 0.0662(15) Uani 1 1 d . .
C11 C 0.5062(3) 0.7767(5) 0.7478(8) 0.0666(17) Uani 1 1 d . .
H11A H 0.5374 0.8197 0.8050 0.080 Uiso 1 1 calc R U
C12 C 0.4573(3) 0.8144(4) 0.6377(7) 0.0658(18) Uani 1 1 d . .
H12A H 0.4545 0.8811 0.6189 0.079 Uiso 1 1 calc R U
C13 C 0.4114(3) 0.7507(4) 0.5539(6) 0.0574(16) Uani 1 1 d . .
H13A H 0.3760 0.7742 0.4783 0.069 Uiso 1 1 calc R U
N4 N 0.2682(2) 0.5558(3) 0.0715(4) 0.0348(10) Uani 1 1 d . .
C14 C 0.3146(3) 0.5245(3) -0.0074(5) 0.0389(12) Uani 1 1 d . .
C20 C 0.3643(3) 0.4539(4) 0.0728(6) 0.0548(16) Uani 1 1 d . .
H20A H 0.3871 0.4811 0.1703 0.066 Uiso 1 1 calc R U
H20B H 0.3400 0.3955 0.0944 0.066 Uiso 1 1 calc R U
O4 O 0.4132(2) 0.4305(3) -0.0157(4) 0.0674(12) Uani 1 1 d D .
H4 H 0.441(3) 0.386(4) 0.027(7) 0.101 Uiso 1 1 d D U
C15 C 0.3151(3) 0.5539(4) -0.1548(5) 0.0453(14) Uani 1 1 d . .
H15A H 0.3473 0.5286 -0.2099 0.054 Uiso 1 1 calc R U
C16 C 0.2681(3) 0.6203(4) -0.2199(6) 0.0475(15) Uani 1 1 d . .
H16A H 0.2679 0.6418 -0.3202 0.057 Uiso 1 1 calc R U
C17 C 0.2216(3) 0.6552(4) -0.1384(6) 0.0465(14) Uani 1 1 d . .
H17A H 0.1895 0.7021 -0.1807 0.056 Uiso 1 1 calc R U
C18 C 0.2220(3) 0.6211(3) 0.0064(5) 0.0372(13) Uani 1 1 d . .
C19 C 0.1712(3) 0.6501(4) 0.0955(6) 0.0399(14) Uani 1 1 d . .
H19A H 0.1382 0.6976 0.0616 0.048 Uiso 1 1 calc R U
N5 N 0.1740(2) 0.6074(3) 0.2221(4) 0.0349(10) Uani 1 1 d . .
N6 N 0.1257(2) 0.6268(3) 0.3105(4) 0.0397(11) Uani 1 1 d . .
C21 C 0.1366(3) 0.5655(4) 0.4257(5) 0.0363(12) Uani 1 1 d . .
O5 O 0.18248(17) 0.5014(2) 0.4494(3) 0.0461(9) Uani 1 1 d . .
C22 C 0.0896(3) 0.5750(3) 0.5367(5) 0.0358(12) Uani 1 1 d . .
C23 C 0.0436(3) 0.6490(4) 0.5346(6) 0.0483(14) Uani 1 1 d . .
H23A H 0.0379 0.6951 0.4559 0.058 Uiso 1 1 calc R U
C24 C 0.0054(3) 0.6546(4) 0.6512(7) 0.0596(17) Uani 1 1 d . .
H24A H -0.0255 0.7055 0.6550 0.072 Uiso 1 1 calc R U
C25 C 0.0140(3) 0.5846(5) 0.7590(7) 0.0606(17) Uani 1 1 d . .
H25A H -0.0115 0.5896 0.8384 0.073 Uiso 1 1 calc R U
N8 N 0.0550(2) 0.5106(4) 0.7611(5) 0.0590(12) Uani 1 1 d . .
C26 C 0.0924(2) 0.5074(4) 0.6508(5) 0.0513(14) Uani 1 1 d . .
H26A H 0.1229 0.4555 0.6509 0.062 Uiso 1 1 calc R U

loop_
_atom_site_aniso_label
_atom_site_aniso_U_11
_atom_site_aniso_U_22
_atom_site_aniso_U_33
_atom_site_aniso_U_23
_atom_site_aniso_U_13
_atom_site_aniso_U_12
Co1 0.0373(4) 0.0325(4) 0.0326(3) 0.0028(4) 0.0020(3) 0.0027(4)
N1 0.036(3) 0.034(2) 0.030(2) 0.0003(19) 0.004(2) 0.000(2)
C1 0.046(4) 0.036(3) 0.042(4) -0.001(3) 0.012(3) -0.003(3)
C7 0.048(4) 0.045(3) 0.068(4) 0.001(3) -0.012(3) -0.006(3)
O1 0.058(3) 0.050(2) 0.064(3) 0.004(2) -0.020(2) -0.013(2)
C2 0.053(4) 0.044(4) 0.051(4) -0.004(3) 0.005(3) -0.007(3)
C3 0.064(5) 0.033(3) 0.052(4) -0.004(3) 0.008(3) -0.007(3)
C4 0.060(4) 0.031(3) 0.060(4) 0.006(3) 0.009(3) 0.006(3)
C5 0.049(4) 0.036(3) 0.033(3) 0.000(3) 0.007(3) 0.002(3)
C6 0.048(4) 0.037(3) 0.033(3) 0.001(3) -0.003(3) 0.007(3)
N2 0.042(3) 0.039(3) 0.028(2) -0.0014(19) -0.002(2) 0.006(2)
N3 0.045(3) 0.039(3) 0.039(2) -0.003(2) -0.0048(19) 0.003(2)
C8 0.042(4) 0.040(3) 0.028(3) -0.002(3) 0.004(3) 0.001(3)
O2 0.049(3) 0.035(2) 0.047(2) -0.0003(18) -0.013(2) -0.0024(19)
C9 0.044(4) 0.040(3) 0.031(3) 0.002(3) 0.002(3) 0.000(3)
C10 0.062(4) 0.049(4) 0.058(4) -0.009(3) 0.001(4) 0.002(3)
N7 0.064(4) 0.067(4) 0.060(4) -0.003(3) -0.012(3) 0.005(3)
C11 0.053(4) 0.070(5) 0.069(4) -0.019(4) -0.009(3) -0.009(4)
C12 0.067(5) 0.046(4) 0.075(5) 0.001(3) -0.014(4) -0.007(4)
C13 0.053(4) 0.051(4) 0.061(4) 0.006(3) -0.011(3) 0.000(3)
N4 0.041(3) 0.034(2) 0.029(2) 0.0023(18) 0.004(2) 0.000(2)
C14 0.044(3) 0.035(3) 0.037(3) 0.000(3) 0.005(3) -0.003(3)
C20 0.054(4) 0.070(4) 0.042(3) 0.006(3) 0.012(3) 0.016(3)
O4 0.060(3) 0.092(3) 0.055(3) 0.006(2) 0.022(2) 0.027(2)
C15 0.053(4) 0.049(4) 0.034(3) 0.001(3) 0.007(3) -0.002(3)
C16 0.063(4) 0.054(4) 0.027(3) 0.004(3) 0.011(3) -0.009(3)
C17 0.060(4) 0.042(3) 0.034(3) 0.008(3) -0.002(3) 0.006(3)
C18 0.045(4) 0.030(3) 0.034(3) 0.003(2) -0.001(3) 0.002(3)
C19 0.045(4) 0.035(3) 0.035(3) 0.004(3) -0.003(3) 0.012(3)
N5 0.039(3) 0.031(2) 0.032(2) 0.001(2) 0.000(2) 0.004(2)
N6 0.040(3) 0.038(3) 0.040(3) 0.002(2) 0.006(2) 0.005(2)
C21 0.036(3) 0.041(3) 0.031(3) -0.002(3) 0.006(3) -0.006(3)
O5 0.052(2) 0.044(2) 0.0446(19) 0.0145(18) 0.0160(17) 0.016(2)
C22 0.040(3) 0.036(3) 0.031(3) 0.000(2) 0.004(2) 0.000(3)
C23 0.048(4) 0.047(4) 0.048(3) 0.004(3) 0.003(3) 0.002(3)
C24 0.047(4) 0.066(4) 0.069(4) -0.005(4) 0.019(3) 0.009(3)
C25 0.056(4) 0.078(5) 0.053(4) -0.008(4) 0.022(3) -0.001(4)
N8 0.056(3) 0.071(4) 0.053(3) 0.007(3) 0.020(2) 0.007(3)
C26 0.049(3) 0.047(4) 0.058(3) 0.003(3) 0.013(3) 0.008(3)

loop_
_atom_type_symbol
_atom_type_description
_atom_type_scat_dispersion_real
_atom_type_scat_dispersion_imag
_atom_type_scat_source
C C 0.0033 0.0016 'International Tables Vol C Tables 4.2.6.8 and 6.1.1.4'
H H 0.0000 0.0000 'International Tables Vol C Tables 4.2.6.8 and 6.1.1.4'
N N 0.0061 0.0033 'International Tables Vol C Tables 4.2.6.8 and 6.1.1.4'
O O 0.0106 0.0060 'International Tables Vol C Tables 4.2.6.8 and 6.1.1.4'
Co Co 0.3494 0.9721 'International Tables Vol C Tables 4.2.6.8 and 6.1.1.4'

loop_
_geom_angle_atom_site_label_1
_geom_angle_atom_site_label_2
_geom_angle_atom_site_label_3
_geom_angle
N5 Co1 N2 167.23(16)
N5 Co1 O2 95.28(14)
N2 Co1 O2 75.05(17)
N5 Co1 O5 74.37(15)
N2 Co1 O5 99.41(14)
O2 Co1 O5 103.35(14)
N5 Co1 N1 115.49(16)
N2 Co1 N1 75.15(17)
O2 Co1 N1 148.84(15)
O5 Co1 N1 90.29(13)
N5 Co1 N4 75.49(16)
N2 Co1 N4 112.70(15)
O2 Co1 N4 92.49(14)
O5 Co1 N4 147.00(14)
N1 Co1 N4 90.68(13)
C1 N1 C5 117.4(4)
C1 N1 Co1 130.1(3)
C5 N1 Co1 112.5(3)
N1 C1 C2 122.6(5)
N1 C1 C7 113.5(5)
C2 C1 C7 123.9(5)
O1 C7 C1 111.8(5)
O1 C7 H7A 109.3
C1 C7 H7A 109.3
O1 C7 H7B 109.3
C1 C7 H7B 109.3
H7A C7 H7B 107.9
C7 O1 H1 108(4)
C3 C2 C1 119.7(5)
C3 C2 H2A 120.2
C1 C2 H2A 120.2
C2 C3 C4 119.2(5)
C2 C3 H3A 120.4
C4 C3 H3A 120.4
C5 C4 C3 118.8(5)
C5 C4 H4A 120.6
C3 C4 H4A 120.6
N1 C5 C4 122.3(5)
N1 C5 C6 114.7(5)
C4 C5 C6 122.8(5)
N2 C6 C5 116.7(5)
N2 C6 H6A 121.6
C5 C6 H6A 121.6
C6 N2 N3 120.6(4)
C6 N2 Co1 120.9(4)
N3 N2 Co1 118.5(3)
C8 N3 N2 107.9(4)
O2 C8 N3 126.5(5)
O2 C8 C9 116.7(4)
N3 C8 C9 116.8(5)
C8 O2 Co1 111.6(3)
C13 C9 C10 118.2(5)
C13 C9 C8 120.8(5)
C10 C9 C8 121.0(5)
N7 C10 C9 122.9(6)
N7 C10 H10A 118.5
C9 C10 H10A 118.5
C11 N7 C10 116.5(5)
N7 C11 C12 124.8(6)
N7 C11 H11A 117.6
C12 C11 H11A 117.6
C11 C12 C13 117.3(6)
C11 C12 H12A 121.3
C13 C12 H12A 121.3
C9 C13 C12 120.2(6)
C9 C13 H13A 119.9
C12 C13 H13A 119.9
C14 N4 C18 118.4(4)
C14 N4 Co1 129.9(3)
C18 N4 Co1 111.7(3)
N4 C14 C15 122.1(5)
N4 C14 C20 115.2(4)
C15 C14 C20 122.7(5)
O4 C20 C14 110.6(4)
O4 C20 H20A 109.5
C14 C20 H20A 109.5
O4 C20 H20B 109.5
C14 C20 H20B 109.5
H20A C20 H20B 108.1
C20 O4 H4 112(4)
C16 C15 C14 119.1(5)
C16 C15 H15A 120.5
C14 C15 H15A 120.5
C17 C16 C15 119.3(5)
C17 C16 H16A 120.3
C15 C16 H16A 120.3
C16 C17 C18 119.1(5)
C16 C17 H17A 120.4
C18 C17 H17A 120.4
N4 C18 C17 121.8(5)
N4 C18 C19 116.0(4)
C17 C18 C19 122.1(5)
N5 C19 C18 115.7(5)
N5 C19 H19A 122.1
C18 C19 H19A 122.1
C19 N5 N6 119.6(4)
C19 N5 Co1 120.7(4)
N6 N5 Co1 119.6(3)
C21 N6 N5 106.5(4)
O5 C21 N6 126.7(4)
O5 C21 C22 118.1(4)
N6 C21 C22 115.2(5)
C21 O5 Co1 111.2(3)
C23 C22 C26 117.4(4)
C23 C22 C21 123.6(5)
C26 C22 C21 119.0(5)
C22 C23 C24 118.7(5)
C22 C23 H23A 120.7
C24 C23 H23A 120.7
C25 C24 C23 118.2(6)
C25 C24 H24A 120.9
C23 C24 H24A 120.9
N8 C25 C24 124.9(5)
N8 C25 H25A 117.6
C24 C25 H25A 117.6
C25 N8 C26 116.2(5)
N8 C26 C22 124.5(5)
N8 C26 H26A 117.8
C22 C26 H26A 117.8

loop_
_geom_bond_atom_site_label_1
_geom_bond_atom_site_label_2
_geom_bond_distance
Co1 N5 2.045(4)
Co1 N2 2.054(4)
Co1 O2 2.097(3)
Co1 O5 2.104(3)
Co1 N1 2.190(4)
Co1 N4 2.215(4)
N1 C1 1.354(6)
N1 C5 1.375(6)
C1 C2 1.380(7)
C1 C7 1.487(7)
C7 O1 1.420(6)
C7 H7A 0.9900
C7 H7B 0.9900
O1 H1 0.90(3)
C2 C3 1.377(7)
C2 H2A 0.9500
C3 C4 1.394(8)
C3 H3A 0.9500
C4 C5 1.385(7)
C4 H4A 0.9500
C5 C6 1.448(7)
C6 N2 1.255(6)
C6 H6A 0.9500
N2 N3 1.392(5)
N3 C8 1.318(6)
C8 O2 1.286(6)
C8 C9 1.484(7)
C9 C13 1.363(7)
C9 C10 1.394(7)
C10 N7 1.362(7)
C10 H10A 0.9500
N7 C11 1.336(7)
C11 C12 1.369(9)
C11 H11A 0.9500
C12 C13 1.402(8)
C12 H12A 0.9500
C13 H13A 0.9500
N4 C14 1.340(6)
N4 C18 1.358(6)
C14 C15 1.390(6)
C14 C20 1.496(7)
C20 O4 1.406(6)
C20 H20A 0.9900
C20 H20B 0.9900
O4 H4 0.88(4)
C15 C16 1.378(7)
C15 H15A 0.9500
C16 C17 1.375(7)
C16 H16A 0.9500
C17 C18 1.385(6)
C17 H17A 0.9500
C18 C19 1.459(7)
C19 N5 1.279(6)
C19 H19A 0.9500
N5 N6 1.384(5)
N6 C21 1.334(6)
C21 O5 1.276(5)
C21 C22 1.495(6)
C22 C23 1.386(7)
C22 C26 1.390(6)
C23 C24 1.406(7)
C23 H23A 0.9500
C24 C25 1.369(8)
C24 H24A 0.9500
C25 N8 1.322(7)
C25 H25A 0.9500
N8 C26 1.346(6)
C26 H26A 0.9500

loop_
_geom_hbond_atom_site_label_D
_geom_hbond_atom_site_label_H
_geom_hbond_atom_site_label_A
_geom_hbond_distance_DH
_geom_hbond_distance_HA
_geom_hbond_distance_DA
_geom_hbond_angle_DHA
_geom_hbond_site_symmetry_A
O1 H1 N8 0.90(3) 1.96(4) 2.816(6) 158(6) 1_554
O4 H4 N7 0.88(4) 2.06(5) 2.847(6) 149(6) 3_666
C7 H7A N5 0.99 2.68 3.347(7) 125.2 .
C4 H4A O4 0.95 2.55 3.502(7) 176.6 4_566
C20 H20B N1 0.99 2.64 3.386(6) 132.4 .
C24 H24A O1 0.95 2.47 3.326(7) 149.4 2
C25 H25A O1 0.95 2.62 3.548(7) 166.3 3_566
